data_7115228
loop_
_publ_author_name
'Grey, Ian E.'

_publ_section_title
;
 Octaphenylcyclotetrasiloxane confinement of C60 into double columnar
 arrays
;
_journal_issue 12
_journal_name_full 'Chemical Communications'
_journal_page_first 1139
_journal_paper_doi 10.1039/a901719d
_journal_year 1999
_chemical_formula_sum 'C111.5 H43.5 O4 Si4'
_chemical_formula_weight 1559.32
_chemical_name_common '[{SiPh2(mu-O)}4]C60(toluene)0.5'
_chemical_name_systematic
; 
 ? 
;
_space_group_IT_number 2
_symmetry_cell_setting triclinic
_symmetry_space_group_name_Hall '-P 1'
_symmetry_space_group_name_H-M 'P -1'
_atom_sites_solution_hydrogens geom
_atom_sites_solution_primary direct
_atom_sites_solution_secondary difmap
_audit_creation_method SHELXL-97
_cell_angle_alpha 82.270(5)
_cell_angle_beta 75.960(5)
_cell_angle_gamma 78.414(5)
_cell_formula_units_Z 2
_cell_length_a 10.1145(4)
_cell_length_b 19.0653(8)
_cell_length_c 19.2258(7)
_cell_measurement_temperature 123(1)
_cell_volume 3509.0(3)
_computing_structure_refinement 'SHELXL-97 (Sheldrick, 1997)'
_computing_structure_solution 'SHELXS-97 (Sheldrick, 1990)'
_diffrn_ambient_temperature 123(1)
_diffrn_measured_fraction_theta_full 0.932
_diffrn_measured_fraction_theta_max 0.780
_diffrn_measurement_device_type CCD
_diffrn_radiation_monochromator graphite
_diffrn_radiation_source 'fine-focus sealed tube'
_diffrn_radiation_type MoK\a
_diffrn_radiation_wavelength 0.71073
_diffrn_reflns_av_R_equivalents 0.065
_diffrn_reflns_av_sigmaI/netI 0.0837
_diffrn_reflns_limit_h_max 11
_diffrn_reflns_limit_h_min 0
_diffrn_reflns_limit_k_max 24
_diffrn_reflns_limit_k_min -23
_diffrn_reflns_limit_l_max 24
_diffrn_reflns_limit_l_min -23
_diffrn_reflns_number 22635
_diffrn_reflns_theta_full 25.00
_diffrn_reflns_theta_max 27.33
_diffrn_reflns_theta_min 2.96
_exptl_absorpt_coefficient_mu 0.153
_exptl_absorpt_correction_type none
_exptl_crystal_colour 'deep red'
_exptl_crystal_density_diffrn 1.476
_exptl_crystal_density_method 'not measured'
_exptl_crystal_description fraqment
_exptl_crystal_F_000 1601
_exptl_crystal_size_max 0.375mm
_exptl_crystal_size_min 0.05mm
_refine_diff_density_max 0.358
_refine_diff_density_min -0.351
_refine_diff_density_rms 0.056
_refine_ls_extinction_method none
_refine_ls_goodness_of_fit_ref 1.012
_refine_ls_hydrogen_treatment refal
_refine_ls_matrix_type full
_refine_ls_number_parameters 1241
_refine_ls_number_reflns 12344
_refine_ls_number_restraints 0
_refine_ls_restrained_S_all 1.012
_refine_ls_R_factor_all 0.1063
_refine_ls_R_factor_gt 0.0513
_refine_ls_shift/su_max 0.001
_refine_ls_shift/su_mean 0.000
_refine_ls_structure_factor_coef Fsqd
_refine_ls_weighting_details 'w=1/[\s^2^(Fo^2^)+(0.0510P)^2^+1.6778P] where P=(Fo^2^+2Fc^2^)/3'
_refine_ls_weighting_scheme calc
_refine_ls_wR_factor_gt 0.1063
_refine_ls_wR_factor_ref 0.1253
_reflns_number_gt 7715
_reflns_number_total 12344
_reflns_threshold_expression >2sigma(I)
_cod_data_source_file 901719d.txt
_cod_data_source_block silx
_cod_depositor_comments
;
The following automatic conversions were performed:

'_refine_ls_weighting_scheme' value 'calc
w=1/[\s^2^(Fo^2^)+(0.0510P)^2^+1.6778P] where P=(Fo^2^+2Fc^2^)/3' was
changed to 'calc'. New tag '_refine_ls_weighting_details' was
created. The value of the new tag was set to
'w=1/[\s^2^(Fo^2^)+(0.0510P)^2^+1.6778P] where P=(Fo^2^+2Fc^2^)/3'.

Automatic conversion script
Id: cif_fix_values 3143 2015-03-26 13:38:13Z robertas 
;
_cod_original_cell_volume 3509.0(2)
_cod_original_sg_symbol_H-M P-1
_cod_original_formula_sum 'C111.50 H43.50 O4 Si4'
_cod_database_code 7115228

loop_
_symmetry_equiv_pos_as_xyz
'x, y, z'
'-x, -y, -z'

loop_
_atom_site_label
_atom_site_type_symbol
_atom_site_fract_x
_atom_site_fract_y
_atom_site_fract_z
_atom_site_U_iso_or_equiv
_atom_site_adp_type
_atom_site_occupancy
_atom_site_calc_flag
_atom_site_refinement_flags
C59 C -0.0079(3) 0.09378(17) 0.47245(17) 0.0358(8) Uani 1 d .
C72 C 0.3563(3) 0.03347(16) 0.44677(17) 0.0344(8) Uani 1 d .
C77 C -0.1085(3) 0.15143(18) 0.3773(2) 0.0395(9) Uani 1 d .
C56 C 0.3325(4) 0.08425(17) 0.49983(17) 0.0371(8) Uani 1 d .
C78 C -0.0795(3) 0.17475(18) 0.3048(2) 0.0400(9) Uani 1 d .
C74 C 0.2016(3) 0.01102(15) 0.37499(17) 0.0328(8) Uani 1 d .
C73 C 0.2229(3) 0.01981(16) 0.44171(17) 0.0343(8) Uani 1 d .
C65 C 0.1366(3) 0.37600(16) 0.39744(18) 0.0357(8) Uani 1 d .
C92 C 0.3114(3) 0.01474(16) 0.31128(18) 0.0351(8) Uani 1 d .
C82 C 0.0920(3) 0.35723(16) 0.26190(17) 0.0349(8) Uani 1 d .
C71 C 0.4617(3) 0.03742(16) 0.38541(18) 0.0353(8) Uani 1 d .
C76 C -0.0309(3) 0.08444(17) 0.40341(19) 0.0374(8) Uani 1 d .
C89 C 0.5769(3) 0.11728(19) 0.29891(19) 0.0409(9) Uani 1 d .
C69 C 0.5227(3) 0.14068(18) 0.42684(19) 0.0396(9) Uani 1 d .
C57 C 0.1831(4) 0.10230(18) 0.52760(16) 0.0389(8) Uani 1 d .
C98 C 0.1158(4) 0.30622(17) 0.20892(17) 0.0394(8) Uani 1 d .
C108 C 0.4545(4) 0.18745(19) 0.18446(17) 0.0420(9) Uani 1 d .
C79 C -0.0747(3) 0.24992(18) 0.28224(19) 0.0376(8) Uani 1 d .
C70 C 0.5472(3) 0.09225(18) 0.37499(19) 0.0387(8) Uani 1 d .
C86 C 0.4784(3) 0.30684(18) 0.3056(2) 0.0411(9) Uani 1 d .
C75 C 0.0717(3) 0.04415(16) 0.35547(18) 0.0355(8) Uani 1 d .
C85 C 0.3766(3) 0.34678(16) 0.35349(19) 0.0367(8) Uani 1 d .
C50 C 0.1231(4) 0.17169(18) 0.54377(16) 0.0407(9) Uani 1 d .
C91 C 0.4383(3) 0.02818(16) 0.31598(18) 0.0364(8) Uani 1 d .
C80 C -0.0986(3) 0.29827(17) 0.33338(19) 0.0369(8) Uani 1 d .
C99 C 0.2656(4) 0.28846(18) 0.18154(16) 0.0404(9) Uani 1 d .
C105 C 0.3175(4) 0.09770(19) 0.20124(17) 0.0405(9) Uani 1 d .
C95 C 0.0275(3) 0.13268(18) 0.25484(19) 0.0395(9) Uani 1 d .
C53 C 0.1302(4) 0.29332(18) 0.50750(17) 0.0396(9) Uani 1 d .
C88 C 0.5281(3) 0.21685(18) 0.4037(2) 0.0411(9) Uani 1 d .
C51 C -0.0058(3) 0.20421(18) 0.52447(17) 0.0390(8) Uani 1 d .
C96 C 0.0987(4) 0.18131(19) 0.20174(17) 0.0420(9) Uani 1 d .
C64 C 0.0096(3) 0.36266(16) 0.39245(18) 0.0357(8) Uani 1 d .
C58 C 0.1167(4) 0.06230(17) 0.49098(17) 0.0365(8) Uani 1 d .
C93 C 0.2503(4) 0.05080(17) 0.25175(18) 0.0371(8) Uani 1 d .
C67 C 0.3460(4) 0.32263(18) 0.42935(19) 0.0395(8) Uani 1 d .
C97 C 0.0348(4) 0.25408(18) 0.21889(18) 0.0394(8) Uani 1 d .
C54 C 0.3496(4) 0.20988(19) 0.50654(17) 0.0400(9) Uani 1 d .
C61 C -0.1333(3) 0.20203(18) 0.43073(19) 0.0395(9) Uani 1 d .
C63 C -0.0608(3) 0.31365(17) 0.44574(18) 0.0375(8) Uani 1 d .
C52 C -0.0020(3) 0.27950(18) 0.50215(17) 0.0398(9) Uani 1 d .
C103 C 0.5810(3) 0.18929(19) 0.2782(2) 0.0426(9) Uani 1 d .
C66 C 0.1979(4) 0.34036(17) 0.45701(18) 0.0375(8) Uani 1 d .
C106 C 0.2403(4) 0.16504(19) 0.17534(16) 0.0410(9) Uani 1 d .
C87 C 0.5565(3) 0.23946(18) 0.3315(2) 0.0408(9) Uani 1 d .
C104 C 0.4501(4) 0.11159(19) 0.20639(17) 0.0415(9) Uani 1 d .
C68 C 0.4207(4) 0.25855(18) 0.45436(19) 0.0407(9) Uani 1 d .
C100 C 0.3318(3) 0.32887(17) 0.21801(17) 0.0379(8) Uani 1 d .
C84 C 0.2468(3) 0.38025(15) 0.33349(18) 0.0353(8) Uani 1 d .
C94 C 0.1017(4) 0.06855(17) 0.27944(19) 0.0384(8) Uani 1 d .
C83 C 0.2251(3) 0.37102(16) 0.26719(18) 0.0358(8) Uani 1 d .
C60 C -0.0706(3) 0.16650(18) 0.48949(18) 0.0397(8) Uani 1 d .
C90 C 0.5090(3) 0.07738(18) 0.26256(18) 0.0376(8) Uani 1 d .
C49 C 0.2090(4) 0.22590(18) 0.53321(16) 0.0399(9) Uani 1 d .
C102 C 0.5193(3) 0.22485(19) 0.21929(19) 0.0439(9) Uani 1 d .
C101 C 0.4555(3) 0.29741(18) 0.23645(19) 0.0411(9) Uani 1 d .
C55 C 0.4124(4) 0.13664(18) 0.48986(18) 0.0403(9) Uani 1 d .
C81 C -0.0133(3) 0.35347(16) 0.32294(18) 0.0358(8) Uani 1 d .
C107 C 0.3245(4) 0.22002(19) 0.16515(16) 0.0433(9) Uani 1 d .
C62 C -0.1276(3) 0.27366(18) 0.40936(19) 0.0386(8) Uani 1 d .
Si1 Si 0.40318(8) 0.72238(4) 0.08248(4) 0.02227(19) Uani 1 d .
Si2 Si 0.35143(8) 0.57081(4) 0.15562(4) 0.02236(19) Uani 1 d .
Si3 Si 0.23577(8) 0.79174(4) 0.22906(4) 0.02213(19) Uani 1 d .
Si4 Si 0.16675(8) 0.64169(4) 0.29858(4) 0.0233(2) Uani 1 d .
O1 O 0.31279(19) 0.76503(10) 0.15090(10) 0.0254(5) Uani 1 d .
O2 O 0.26641(19) 0.59950(10) 0.23206(10) 0.0275(5) Uani 1 d .
O3 O 0.38406(19) 0.63886(10) 0.09738(10) 0.0261(5) Uani 1 d .
O4 O 0.17521(19) 0.72695(10) 0.28333(10) 0.0257(5) Uani 1 d .
C13 C 0.3287(3) 0.76417(15) 0.00434(14) 0.0235(7) Uani 1 d .
C1 C -0.0123(3) 0.62786(15) 0.30591(14) 0.0237(7) Uani 1 d .
C25 C 0.2302(3) 0.60584(15) 0.38200(15) 0.0257(7) Uani 1 d .
C19 C 0.2486(3) 0.52057(15) 0.11913(15) 0.0253(7) Uani 1 d .
C43 C 0.5143(3) 0.51214(15) 0.16872(15) 0.0248(7) Uani 1 d .
C14 C 0.2680(3) 0.72578(18) -0.03223(16) 0.0301(7) Uani 1 d .
C26 C 0.1767(3) 0.55037(16) 0.42901(16) 0.0312(7) Uani 1 d .
C7 C 0.0870(3) 0.86377(15) 0.21819(15) 0.0250(7) Uani 1 d .
C37 C 0.5887(3) 0.72644(15) 0.07300(15) 0.0252(7) Uani 1 d .
C44 C 0.6155(3) 0.48956(17) 0.10891(19) 0.0321(8) Uani 1 d .
C12 C 0.0041(3) 0.90014(17) 0.27489(18) 0.0330(8) Uani 1 d .
C48 C 0.5344(3) 0.48357(16) 0.23729(17) 0.0288(7) Uani 1 d .
C31 C 0.3650(3) 0.82104(14) 0.26828(15) 0.0232(7) Uani 1 d .
C18 C 0.3165(3) 0.83840(17) -0.01410(16) 0.0311(7) Uani 1 d .
C36 C 0.4889(3) 0.83692(16) 0.22579(17) 0.0289(7) Uani 1 d .
C2 C -0.1272(3) 0.68312(17) 0.31574(16) 0.0306(7) Uani 1 d .
C30 C 0.3355(3) 0.63242(19) 0.39922(18) 0.0319(8) Uani 1 d .
C23 C 0.2290(3) 0.42011(17) 0.05848(16) 0.0313(7) Uani 1 d .
C6 C -0.0364(3) 0.55906(17) 0.30232(17) 0.0308(7) Uani 1 d .
C20 C 0.1090(3) 0.54681(17) 0.12095(17) 0.0325(8) Uani 1 d .
C24 C 0.3074(3) 0.45614(16) 0.08703(16) 0.0276(7) Uani 1 d .
C15 C 0.1959(3) 0.75963(19) -0.08376(17) 0.0374(8) Uani 1 d .
C39 C 0.7955(3) 0.6902(2) 0.12120(19) 0.0402(9) Uani 1 d .
C38 C 0.6585(3) 0.68732(18) 0.12487(18) 0.0324(8) Uani 1 d .
C34 C 0.5619(3) 0.85896(16) 0.32962(18) 0.0311(8) Uani 1 d .
C41 C 0.8024(4) 0.7683(2) 0.0136(2) 0.0433(9) Uani 1 d .
C5 C -0.1679(3) 0.54543(18) 0.30828(18) 0.0345(8) Uani 1 d .
C17 C 0.2439(3) 0.87297(19) -0.06531(17) 0.0367(8) Uani 1 d .
C33 C 0.4392(3) 0.84377(16) 0.37267(17) 0.0308(7) Uani 1 d .
C16 C 0.1826(3) 0.83335(19) -0.09992(17) 0.0354(8) Uani 1 d .
C47 C 0.6539(4) 0.43431(18) 0.2443(2) 0.0389(9) Uani 1 d .
C42 C 0.6642(3) 0.76677(18) 0.01789(17) 0.0326(8) Uani 1 d .
C28 C 0.3309(4) 0.55081(19) 0.50555(19) 0.0374(8) Uani 1 d .
C32 C 0.3415(3) 0.82462(16) 0.34265(16) 0.0277(7) Uani 1 d .
C3 C -0.2598(3) 0.66940(18) 0.32239(18) 0.0355(8) Uani 1 d .
C4 C -0.2799(3) 0.60101(18) 0.31843(18) 0.0352(8) Uani 1 d .
C46 C 0.7513(4) 0.41280(18) 0.1842(2) 0.0441(9) Uani 1 d .
C29 C 0.3859(3) 0.60548(19) 0.46008(18) 0.0367(8) Uani 1 d .
C35 C 0.5880(3) 0.85554(16) 0.25618(18) 0.0312(7) Uani 1 d .
C27 C 0.2272(4) 0.52298(18) 0.49004(17) 0.0343(8) Uani 1 d .
C11 C -0.1087(3) 0.95249(17) 0.26744(19) 0.0349(8) Uani 1 d .
C22 C 0.0911(4) 0.44690(18) 0.06251(18) 0.0382(8) Uani 1 d .
C45 C 0.7325(3) 0.43999(19) 0.1163(2) 0.0418(9) Uani 1 d .
C21 C 0.0301(4) 0.51045(19) 0.09378(19) 0.0425(9) Uani 1 d .
C40 C 0.8677(4) 0.7302(2) 0.0654(2) 0.0447(9) Uani 1 d .
C10 C -0.1413(4) 0.9707(2) 0.2021(2) 0.0456(9) Uani 1 d .
C8 C 0.0494(5) 0.8819(3) 0.1531(2) 0.0748(16) Uani 1 d .
C9 C -0.0635(5) 0.9346(3) 0.1450(2) 0.091(2) Uani 1 d .
C200 C 0.3566(5) 1.0180(2) 0.0267(2) 0.0589(11) Uani 1 d .
C202 C 0.5826(5) 0.9610(2) 0.0442(2) 0.0599(11) Uani 1 d .
H202 H 0.6380 0.9347 0.0742 0.072 Uiso 1 calc R
C203 C 0.2035(9) 1.0339(4) 0.0533(4) 0.063(2) Uani 0.50 d P
H20A H 0.1797 1.0158 0.1029 0.095 Uiso 0.50 calc PR
H20B H 0.1601 1.0113 0.0253 0.095 Uiso 0.50 calc PR
H20C H 0.1722 1.0850 0.0488 0.095 Uiso 0.50 calc PR
C201 C 0.4417(5) 0.9786(2) 0.0706(2) 0.0602(12) Uani 1 d .
H201 H 0.4032 0.9640 0.1180 0.072 Uiso 1 calc R
H24 H 0.407(3) 0.4352(15) 0.0844(15) 0.032(8) Uiso 1 d .
H42 H 0.623(3) 0.7912(15) -0.0176(16) 0.029(8) Uiso 1 d .
H48 H 0.460(3) 0.5019(15) 0.2824(15) 0.030(8) Uiso 1 d .
H14 H 0.273(3) 0.6719(15) -0.0184(15) 0.027(8) Uiso 1 d .
H30 H 0.374(3) 0.6670(15) 0.3677(15) 0.021(8) Uiso 1 d .
H15 H 0.152(3) 0.7322(16) -0.1103(17) 0.045(9) Uiso 1 d .
H32 H 0.252(3) 0.8123(15) 0.3740(15) 0.029(8) Uiso 1 d .
H23 H 0.276(3) 0.3732(17) 0.0331(17) 0.047(9) Uiso 1 d .
H33 H 0.422(3) 0.8466(15) 0.4237(16) 0.029(8) Uiso 1 d .
H2 H -0.112(3) 0.7322(16) 0.3161(15) 0.030(8) Uiso 1 d .
H36 H 0.505(3) 0.8350(14) 0.1755(15) 0.022(7) Uiso 1 d .
H20 H 0.063(3) 0.5925(17) 0.1467(17) 0.046(9) Uiso 1 d .
H18 H 0.357(3) 0.8679(17) 0.0102(17) 0.045(9) Uiso 1 d .
H3 H -0.339(3) 0.7075(16) 0.3263(16) 0.039(9) Uiso 1 d .
H22 H 0.032(3) 0.4172(16) 0.0419(16) 0.036(8) Uiso 1 d .
H5 H -0.182(3) 0.4973(16) 0.3052(15) 0.033(8) Uiso 1 d .
H21 H -0.068(3) 0.5314(16) 0.0979(16) 0.040(9) Uiso 1 d .
H47 H 0.661(4) 0.4147(18) 0.2926(19) 0.052(10) Uiso 1 d .
H44 H 0.601(4) 0.5098(19) 0.061(2) 0.061(11) Uiso 1 d .
H46 H 0.841(4) 0.3751(18) 0.1903(17) 0.052(10) Uiso 1 d .
H11 H -0.163(3) 0.9763(16) 0.3072(17) 0.040(9) Uiso 1 d .
H4 H -0.370(3) 0.5912(16) 0.3239(16) 0.042(9) Uiso 1 d .
H38 H 0.608(3) 0.6549(16) 0.1618(16) 0.033(9) Uiso 1 d .
H26 H 0.098(3) 0.5302(17) 0.4208(17) 0.048(10) Uiso 1 d .
H35 H 0.675(3) 0.8687(16) 0.2230(17) 0.039(9) Uiso 1 d .
H29 H 0.456(4) 0.6235(17) 0.4723(17) 0.046(10) Uiso 1 d .
H6 H 0.038(3) 0.5230(15) 0.2941(15) 0.025(8) Uiso 1 d .
H17 H 0.237(3) 0.9265(18) -0.0768(17) 0.046(10) Uiso 1 d .
H16 H 0.128(3) 0.8592(17) -0.1367(17) 0.045(9) Uiso 1 d .
H12 H 0.028(4) 0.8904(18) 0.3228(19) 0.057(11) Uiso 1 d .
H40 H 0.966(4) 0.7307(19) 0.062(2) 0.068(12) Uiso 1 d .
H34 H 0.632(3) 0.8743(15) 0.3474(16) 0.035(8) Uiso 1 d .
H41 H 0.851(4) 0.7959(18) -0.0244(19) 0.055(11) Uiso 1 d .
H28 H 0.365(3) 0.5298(17) 0.5449(18) 0.046(10) Uiso 1 d .
H39 H 0.841(4) 0.6615(18) 0.1579(18) 0.052(10) Uiso 1 d .
H8 H 0.098(4) 0.863(2) 0.115(2) 0.069(13) Uiso 1 d .
H27 H 0.187(3) 0.4864(18) 0.5221(18) 0.048(10) Uiso 1 d .
H45 H 0.803(4) 0.4208(18) 0.0723(19) 0.056(10) Uiso 1 d .
H10 H -0.225(4) 1.0059(18) 0.2012(17) 0.048(10) Uiso 1 d .
H9 H -0.089(4) 0.943(2) 0.101(2) 0.089(15) Uiso 1 d .

loop_
_atom_site_aniso_label
_atom_site_aniso_U_11
_atom_site_aniso_U_22
_atom_site_aniso_U_33
_atom_site_aniso_U_23
_atom_site_aniso_U_13
_atom_site_aniso_U_12
C59 0.032(2) 0.0341(19) 0.0383(19) 0.0065(16) 0.0028(15) -0.0185(15)
C72 0.044(2) 0.0220(17) 0.0377(19) 0.0075(15) -0.0226(17) 0.0023(15)
C77 0.0197(18) 0.041(2) 0.060(2) -0.0012(19) -0.0133(16) -0.0077(15)
C56 0.047(2) 0.0322(19) 0.0333(19) 0.0058(16) -0.0218(16) -0.0010(16)
C78 0.0259(19) 0.045(2) 0.058(2) -0.0049(19) -0.0265(17) -0.0057(16)
C74 0.042(2) 0.0159(15) 0.043(2) -0.0002(15) -0.0137(16) -0.0078(14)
C73 0.044(2) 0.0207(16) 0.0376(19) 0.0072(15) -0.0128(16) -0.0057(15)
C65 0.040(2) 0.0216(17) 0.047(2) -0.0088(16) -0.0131(17) 0.0004(15)
C92 0.043(2) 0.0187(16) 0.044(2) -0.0117(15) -0.0121(17) 0.0031(14)
C82 0.038(2) 0.0240(17) 0.041(2) 0.0108(15) -0.0178(16) 0.0016(14)
C71 0.0320(19) 0.0257(17) 0.045(2) 0.0024(16) -0.0180(16) 0.0095(14)
C76 0.0288(19) 0.0344(19) 0.052(2) 0.0020(17) -0.0083(16) -0.0165(15)
C89 0.0139(17) 0.046(2) 0.054(2) -0.0082(19) 0.0024(15) 0.0057(15)
C69 0.0257(19) 0.043(2) 0.057(2) -0.0036(19) -0.0276(17) -0.0002(15)
C57 0.057(2) 0.038(2) 0.0186(16) 0.0100(15) -0.0092(16) -0.0092(17)
C98 0.051(2) 0.0352(19) 0.0324(19) 0.0070(16) -0.0239(17) 0.0019(17)
C108 0.040(2) 0.048(2) 0.0245(18) 0.0000(17) 0.0119(15) -0.0033(17)
C79 0.0253(18) 0.038(2) 0.053(2) -0.0013(18) -0.0258(17) 0.0043(15)
C70 0.0184(17) 0.039(2) 0.056(2) 0.0019(18) -0.0166(16) 0.0070(15)
C86 0.0298(19) 0.038(2) 0.058(2) 0.0036(18) -0.0089(17) -0.0171(16)
C75 0.036(2) 0.0254(17) 0.051(2) -0.0043(16) -0.0150(17) -0.0120(15)
C85 0.033(2) 0.0261(18) 0.056(2) 0.0012(17) -0.0126(17) -0.0170(15)
C50 0.056(2) 0.042(2) 0.0194(17) 0.0003(16) -0.0028(16) -0.0078(18)
C91 0.0321(19) 0.0274(18) 0.043(2) -0.0083(16) -0.0066(16) 0.0114(15)
C80 0.0172(17) 0.0374(19) 0.054(2) -0.0001(18) -0.0172(15) 0.0086(14)
C99 0.053(2) 0.040(2) 0.0223(17) 0.0090(16) -0.0058(16) -0.0050(17)
C105 0.051(2) 0.044(2) 0.0256(18) -0.0175(17) -0.0077(16) 0.0003(18)
C95 0.040(2) 0.042(2) 0.048(2) -0.0102(18) -0.0304(18) -0.0069(17)
C53 0.048(2) 0.042(2) 0.0302(18) -0.0191(17) -0.0049(16) -0.0056(17)
C88 0.0247(19) 0.044(2) 0.064(2) -0.0074(19) -0.0246(17) -0.0067(16)
C51 0.038(2) 0.043(2) 0.0248(17) -0.0049(16) 0.0117(15) -0.0048(17)
C96 0.055(2) 0.050(2) 0.0308(19) -0.0089(18) -0.0259(18) -0.0059(19)
C64 0.0323(19) 0.0252(17) 0.044(2) -0.0100(16) -0.0048(16) 0.0081(14)
C58 0.045(2) 0.0277(18) 0.0330(19) 0.0093(15) -0.0013(16) -0.0154(16)
C93 0.052(2) 0.0273(18) 0.0356(19) -0.0194(17) -0.0129(17) 0.0002(16)
C67 0.044(2) 0.0344(19) 0.050(2) -0.0112(17) -0.0204(18) -0.0111(16)
C97 0.044(2) 0.042(2) 0.038(2) 0.0004(17) -0.0292(17) 0.0003(17)
C54 0.052(2) 0.047(2) 0.0316(19) -0.0095(17) -0.0262(17) -0.0076(18)
C61 0.0152(17) 0.043(2) 0.053(2) -0.0036(19) 0.0061(15) -0.0074(15)
C63 0.0272(18) 0.0315(19) 0.045(2) -0.0132(17) 0.0030(16) 0.0081(15)
C52 0.039(2) 0.042(2) 0.0315(19) -0.0153(17) 0.0074(16) -0.0016(16)
C103 0.0160(17) 0.046(2) 0.058(2) 0.0023(19) 0.0004(16) -0.0029(15)
C66 0.047(2) 0.0293(18) 0.040(2) -0.0157(17) -0.0119(17) -0.0048(16)
C106 0.059(2) 0.048(2) 0.0182(16) -0.0058(16) -0.0158(16) -0.0026(19)
C87 0.0178(17) 0.045(2) 0.062(2) -0.001(2) -0.0116(16) -0.0116(15)
C104 0.040(2) 0.046(2) 0.0291(18) -0.0138(17) 0.0079(16) 0.0024(17)
C68 0.046(2) 0.040(2) 0.049(2) -0.0090(18) -0.0289(18) -0.0108(17)
C100 0.039(2) 0.0329(19) 0.0347(19) 0.0138(16) -0.0021(16) -0.0085(16)
C84 0.040(2) 0.0181(16) 0.049(2) 0.0003(16) -0.0110(17) -0.0094(14)
C94 0.045(2) 0.0322(19) 0.049(2) -0.0120(17) -0.0233(17) -0.0094(16)
C83 0.040(2) 0.0225(17) 0.041(2) 0.0102(15) -0.0076(16) -0.0051(15)
C60 0.0288(19) 0.043(2) 0.039(2) -0.0012(17) 0.0099(16) -0.0083(16)
C90 0.0254(18) 0.039(2) 0.039(2) -0.0122(17) 0.0024(15) 0.0096(15)
C49 0.062(3) 0.042(2) 0.0194(17) -0.0071(16) -0.0138(16) -0.0093(19)
C102 0.0276(19) 0.051(2) 0.041(2) 0.0061(18) 0.0125(16) -0.0091(17)
C101 0.032(2) 0.038(2) 0.045(2) 0.0087(17) 0.0073(16) -0.0153(16)
C55 0.046(2) 0.044(2) 0.039(2) 0.0030(17) -0.0322(18) -0.0039(17)
C81 0.0295(19) 0.0257(17) 0.049(2) -0.0016(16) -0.0162(17) 0.0098(14)
C107 0.056(2) 0.048(2) 0.0192(17) -0.0005(16) -0.0012(16) -0.0044(19)
C62 0.0131(16) 0.040(2) 0.056(2) -0.0067(18) -0.0007(15) 0.0038(14)
Si1 0.0236(5) 0.0233(4) 0.0198(4) -0.0027(4) -0.0059(3) -0.0020(3)
Si2 0.0220(4) 0.0228(4) 0.0222(4) -0.0028(4) -0.0059(3) -0.0021(3)
Si3 0.0212(4) 0.0237(4) 0.0215(4) -0.0036(4) -0.0053(3) -0.0022(3)
Si4 0.0225(5) 0.0248(4) 0.0216(4) -0.0026(4) -0.0037(3) -0.0030(3)
O1 0.0258(11) 0.0277(11) 0.0226(11) -0.0039(9) -0.0063(9) -0.0022(9)
O2 0.0268(12) 0.0285(11) 0.0274(11) -0.0061(9) -0.0048(9) -0.0046(9)
O3 0.0285(11) 0.0257(11) 0.0252(11) -0.0031(9) -0.0081(9) -0.0041(9)
O4 0.0249(11) 0.0266(11) 0.0252(11) -0.0054(9) -0.0041(9) -0.0035(9)
C13 0.0211(16) 0.0302(17) 0.0179(15) -0.0038(13) -0.0030(12) -0.0021(13)
C1 0.0247(16) 0.0263(16) 0.0192(15) -0.0019(13) -0.0038(12) -0.0034(13)
C25 0.0225(16) 0.0269(16) 0.0246(16) -0.0075(14) -0.0018(13) 0.0019(13)
C19 0.0286(17) 0.0257(16) 0.0209(15) 0.0021(13) -0.0070(13) -0.0037(13)
C43 0.0246(17) 0.0233(16) 0.0282(17) -0.0030(14) -0.0071(13) -0.0060(13)
C14 0.0319(19) 0.0328(19) 0.0275(17) 0.0018(15) -0.0090(14) -0.0104(15)
C26 0.037(2) 0.0265(17) 0.0291(18) -0.0050(15) -0.0065(15) -0.0023(15)
C7 0.0223(16) 0.0259(16) 0.0273(16) -0.0025(14) -0.0065(13) -0.0039(13)
C37 0.0262(17) 0.0261(16) 0.0223(16) -0.0069(14) -0.0043(13) -0.0008(13)
C44 0.0257(18) 0.0329(18) 0.038(2) -0.0053(16) -0.0054(15) -0.0058(14)
C12 0.0317(19) 0.0357(19) 0.0314(18) -0.0096(16) -0.0110(15) 0.0039(15)
C48 0.0273(18) 0.0277(17) 0.0347(18) 0.0011(15) -0.0104(15) -0.0109(14)
C31 0.0245(17) 0.0177(15) 0.0279(16) -0.0026(13) -0.0075(13) -0.0023(12)
C18 0.0343(19) 0.0330(19) 0.0269(17) -0.0049(15) -0.0095(15) -0.0027(15)
C36 0.0295(18) 0.0305(18) 0.0264(18) -0.0043(15) -0.0050(14) -0.0048(14)
C2 0.0321(19) 0.0284(18) 0.0309(18) -0.0036(15) -0.0076(14) -0.0032(15)
C30 0.0257(18) 0.038(2) 0.0294(18) 0.0014(16) -0.0024(15) -0.0061(15)
C23 0.041(2) 0.0293(18) 0.0249(17) -0.0008(15) -0.0085(15) -0.0085(15)
C6 0.0241(18) 0.0256(18) 0.0409(19) -0.0044(16) -0.0085(15) 0.0026(14)
C20 0.0301(19) 0.0343(19) 0.0361(18) -0.0071(16) -0.0131(15) -0.0031(15)
C24 0.0338(19) 0.0245(17) 0.0250(16) 0.0003(14) -0.0075(14) -0.0067(14)
C15 0.035(2) 0.051(2) 0.0323(19) -0.0038(17) -0.0146(16) -0.0142(17)
C39 0.027(2) 0.053(2) 0.039(2) -0.0016(18) -0.0120(16) 0.0023(17)
C38 0.0249(18) 0.0365(19) 0.0339(18) -0.0028(16) -0.0067(15) -0.0009(15)
C34 0.0286(19) 0.0247(17) 0.045(2) -0.0050(15) -0.0200(16) -0.0012(14)
C41 0.031(2) 0.061(2) 0.038(2) 0.0033(19) -0.0024(17) -0.0195(18)
C5 0.0303(19) 0.0286(19) 0.047(2) -0.0037(16) -0.0109(15) -0.0069(15)
C17 0.039(2) 0.035(2) 0.0309(18) 0.0000(16) -0.0092(16) 0.0056(16)
C33 0.038(2) 0.0287(18) 0.0283(18) -0.0033(15) -0.0143(15) -0.0031(15)
C16 0.0245(18) 0.053(2) 0.0263(17) 0.0009(17) -0.0102(14) 0.0025(16)
C47 0.035(2) 0.0331(19) 0.056(2) 0.0116(18) -0.0267(19) -0.0131(16)
C42 0.032(2) 0.043(2) 0.0255(17) -0.0004(16) -0.0096(15) -0.0095(16)
C28 0.034(2) 0.043(2) 0.0283(18) -0.0025(17) -0.0091(16) 0.0116(17)
C32 0.0258(18) 0.0317(18) 0.0256(17) -0.0036(14) -0.0089(14) -0.0003(14)
C3 0.0238(19) 0.036(2) 0.045(2) -0.0068(17) -0.0095(15) 0.0043(15)
C4 0.0221(18) 0.044(2) 0.041(2) -0.0050(17) -0.0062(15) -0.0107(16)
C46 0.0243(19) 0.0307(19) 0.080(3) -0.004(2) -0.021(2) -0.0005(15)
C29 0.0234(18) 0.050(2) 0.036(2) -0.0028(18) -0.0115(15) -0.0010(16)
C35 0.0270(18) 0.0290(18) 0.039(2) -0.0058(16) -0.0076(15) -0.0056(14)
C27 0.039(2) 0.0296(19) 0.0283(18) 0.0023(16) -0.0040(16) -0.0005(16)
C11 0.0281(19) 0.0341(19) 0.041(2) -0.0121(17) -0.0071(16) 0.0025(15)
C22 0.040(2) 0.042(2) 0.0383(19) -0.0032(17) -0.0150(16) -0.0137(17)
C45 0.0227(19) 0.044(2) 0.060(2) -0.015(2) -0.0075(18) -0.0033(16)
C21 0.034(2) 0.046(2) 0.052(2) -0.0097(19) -0.0182(18) -0.0040(17)
C40 0.026(2) 0.063(3) 0.046(2) -0.005(2) -0.0095(17) -0.0087(18)
C10 0.029(2) 0.047(2) 0.048(2) 0.0020(19) -0.0033(17) 0.0134(17)
C8 0.068(3) 0.104(4) 0.027(2) -0.012(2) -0.011(2) 0.048(3)
C9 0.073(3) 0.135(5) 0.035(2) -0.002(3) -0.019(2) 0.058(3)
C200 0.083(3) 0.037(2) 0.059(3) -0.014(2) -0.012(3) -0.013(2)
C202 0.094(4) 0.035(2) 0.055(3) -0.012(2) -0.026(2) -0.005(2)
C203 0.093(7) 0.042(5) 0.061(5) -0.011(4) -0.022(5) -0.014(4)
C201 0.097(4) 0.037(2) 0.047(2) -0.011(2) -0.012(3) -0.011(2)

loop_
_atom_type_symbol
_atom_type_description
_atom_type_scat_dispersion_real
_atom_type_scat_dispersion_imag
_atom_type_scat_source
C C 0.0033 0.0016 'International Tables Vol C Tables 4.2.6.8 and 6.1.1.4'
H H 0.0000 0.0000 'International Tables Vol C Tables 4.2.6.8 and 6.1.1.4'
O O 0.0106 0.0060 'International Tables Vol C Tables 4.2.6.8 and 6.1.1.4'
Si Si 0.0817 0.0704 'International Tables Vol C Tables 4.2.6.8 and 6.1.1.4'

loop_
_geom_angle_atom_site_label_1
_geom_angle_atom_site_label_2
_geom_angle_atom_site_label_3
_geom_angle
_geom_angle_site_symmetry_1
_geom_angle_site_symmetry_3
C58 C59 C76 120.0(3) . .
C58 C59 C60 119.8(3) . .
C76 C59 C60 108.0(3) . .
C71 C72 C56 119.7(3) . .
C71 C72 C73 120.3(3) . .
C56 C72 C73 108.1(3) . .
C78 C77 C61 120.1(3) . .
C78 C77 C76 119.9(3) . .
C61 C77 C76 107.8(3) . .
C55 C56 C72 120.6(3) . .
C55 C56 C57 119.5(3) . .
C72 C56 C57 107.7(3) . .
C77 C78 C95 120.2(3) . .
C77 C78 C79 120.0(3) . .
C95 C78 C79 107.8(3) . .
C73 C74 C92 120.4(3) . .
C73 C74 C75 119.9(3) . .
C92 C74 C75 108.1(3) . .
C74 C73 C58 119.9(3) . .
C74 C73 C72 119.3(3) . .
C58 C73 C72 108.2(3) . .
C64 C65 C84 120.3(3) . .
C64 C65 C66 119.4(3) . .
C84 C65 C66 108.3(3) . .
C91 C92 C74 120.3(3) . .
C91 C92 C93 118.9(3) . .
C74 C92 C93 108.3(3) . .
C81 C82 C98 119.6(3) . .
C81 C82 C83 120.2(3) . .
C98 C82 C83 108.3(3) . .
C72 C71 C70 120.0(3) . .
C72 C71 C91 119.9(3) . .
C70 C71 C91 108.1(3) . .
C75 C76 C59 119.9(3) . .
C75 C76 C77 119.8(3) . .
C59 C76 C77 108.2(3) . .
C103 C89 C70 119.7(3) . .
C103 C89 C90 120.4(3) . .
C70 C89 C90 107.5(3) . .
C70 C69 C55 120.1(3) . .
C70 C69 C88 119.3(3) . .
C55 C69 C88 108.2(3) . .
C50 C57 C58 120.2(3) . .
C50 C57 C56 120.0(3) . .
C58 C57 C56 107.7(3) . .
C97 C98 C82 120.5(3) . .
C97 C98 C99 120.3(3) . .
C82 C98 C99 107.3(3) . .
C102 C108 C107 120.8(3) . .
C102 C108 C104 119.9(3) . .
C107 C108 C104 107.7(3) . .
C80 C79 C97 120.0(3) . .
C80 C79 C78 119.8(3) . .
C97 C79 C78 108.0(3) . .
C69 C70 C71 119.5(3) . .
C69 C70 C89 120.1(3) . .
C71 C70 C89 108.2(3) . .
C85 C86 C101 120.1(3) . .
C85 C86 C87 119.9(3) . .
C101 C86 C87 107.9(3) . .
C76 C75 C94 120.2(3) . .
C76 C75 C74 120.1(3) . .
C94 C75 C74 108.0(3) . .
C86 C85 C67 120.7(3) . .
C86 C85 C84 119.7(3) . .
C67 C85 C84 108.1(3) . .
C57 C50 C51 119.8(3) . .
C57 C50 C49 119.6(3) . .
C51 C50 C49 108.6(3) . .
C92 C91 C90 120.4(3) . .
C92 C91 C71 119.8(3) . .
C90 C91 C71 108.0(3) . .
C79 C80 C62 120.1(3) . .
C79 C80 C81 120.0(3) . .
C62 C80 C81 107.8(3) . .
C107 C99 C100 120.7(3) . .
C107 C99 C98 119.6(3) . .
C100 C99 C98 108.1(3) . .
C93 C105 C104 120.4(3) . .
C93 C105 C106 120.2(3) . .
C104 C105 C106 107.5(3) . .
C94 C95 C96 119.6(3) . .
C94 C95 C78 120.1(3) . .
C96 C95 C78 108.3(3) . .
C66 C53 C52 120.4(3) . .
C66 C53 C49 119.7(3) . .
C52 C53 C49 108.0(3) . .
C87 C88 C68 120.9(3) . .
C87 C88 C69 119.7(3) . .
C68 C88 C69 107.1(3) . .
C60 C51 C50 120.6(3) . .
C60 C51 C52 119.5(3) . .
C50 C51 C52 108.3(3) . .
C106 C96 C95 120.7(3) . .
C106 C96 C97 119.8(3) . .
C95 C96 C97 107.6(3) . .
C65 C64 C63 120.2(3) . .
C65 C64 C81 119.8(3) . .
C63 C64 C81 108.2(3) . .
C59 C58 C73 120.3(3) . .
C59 C58 C57 119.9(3) . .
C73 C58 C57 108.2(3) . .
C105 C93 C94 119.9(3) . .
C105 C93 C92 120.5(3) . .
C94 C93 C92 107.5(3) . .
C68 C67 C85 119.7(3) . .
C68 C67 C66 120.1(3) . .
C85 C67 C66 108.5(3) . .
C98 C97 C79 120.2(3) . .
C98 C97 C96 119.6(3) . .
C79 C97 C96 108.2(3) . .
C49 C54 C68 121.0(3) . .
C49 C54 C55 119.2(3) . .
C68 C54 C55 108.5(3) . .
C62 C61 C77 120.0(3) . .
C62 C61 C60 119.6(3) . .
C77 C61 C60 108.0(3) . .
C52 C63 C64 120.4(3) . .
C52 C63 C62 119.7(3) . .
C64 C63 C62 108.0(3) . .
C63 C52 C53 119.6(3) . .
C63 C52 C51 120.4(3) . .
C53 C52 C51 107.8(3) . .
C89 C103 C87 120.4(3) . .
C89 C103 C102 119.7(3) . .
C87 C103 C102 108.2(3) . .
C53 C66 C67 120.0(3) . .
C53 C66 C65 120.1(3) . .
C67 C66 C65 107.5(3) . .
C96 C106 C107 120.2(3) . .
C96 C106 C105 119.4(3) . .
C107 C106 C105 108.4(3) . .
C88 C87 C103 120.8(3) . .
C88 C87 C86 119.4(3) . .
C103 C87 C86 107.9(3) . .
C90 C104 C105 119.5(3) . .
C90 C104 C108 120.0(3) . .
C105 C104 C108 108.3(3) . .
C67 C68 C54 119.5(3) . .
C67 C68 C88 119.4(3) . .
C54 C68 C88 108.5(3) . .
C101 C100 C83 120.6(3) . .
C101 C100 C99 119.5(3) . .
C83 C100 C99 107.9(3) . .
C83 C84 C65 119.9(3) . .
C83 C84 C85 120.1(3) . .
C65 C84 C85 107.6(3) . .
C95 C94 C75 119.7(3) . .
C95 C94 C93 120.1(3) . .
C75 C94 C93 108.2(3) . .
C84 C83 C100 119.6(3) . .
C84 C83 C82 119.8(3) . .
C100 C83 C82 108.4(3) . .
C51 C60 C59 119.7(3) . .
C51 C60 C61 120.4(3) . .
C59 C60 C61 108.0(3) . .
C104 C90 C91 120.3(3) . .
C104 C90 C89 119.7(3) . .
C91 C90 C89 108.2(3) . .
C54 C49 C50 121.1(3) . .
C54 C49 C53 119.7(3) . .
C50 C49 C53 107.3(3) . .
C108 C102 C101 119.2(3) . .
C108 C102 C103 120.4(3) . .
C101 C102 C103 108.1(3) . .
C100 C101 C86 120.0(3) . .
C100 C101 C102 120.3(3) . .
C86 C101 C102 107.9(3) . .
C56 C55 C69 120.2(3) . .
C56 C55 C54 120.6(3) . .
C69 C55 C54 107.7(3) . .
C82 C81 C64 120.0(3) . .
C82 C81 C80 119.8(3) . .
C64 C81 C80 107.9(3) . .
C99 C107 C106 120.5(3) . .
C99 C107 C108 119.5(3) . .
C106 C107 C108 108.1(3) . .
C61 C62 C80 120.0(3) . .
C61 C62 C63 120.4(3) . .
C80 C62 C63 108.0(3) . .
O3 Si1 O1 108.99(11) . .
O3 Si1 C13 108.86(12) . .
O1 Si1 C13 106.18(11) . .
O3 Si1 C37 108.60(12) . .
O1 Si1 C37 108.71(11) . .
C13 Si1 C37 115.34(13) . .
O2 Si2 O3 109.60(10) . .
O2 Si2 C43 108.59(12) . .
O3 Si2 C43 110.44(12) . .
O2 Si2 C19 111.06(12) . .
O3 Si2 C19 107.12(12) . .
C43 Si2 C19 110.04(13) . .
O1 Si3 O4 111.21(10) . .
O1 Si3 C7 108.37(12) . .
O4 Si3 C7 107.60(12) . .
O1 Si3 C31 108.31(12) . .
O4 Si3 C31 107.79(12) . .
C7 Si3 C31 113.59(12) . .
O2 Si4 O4 109.42(10) . .
O2 Si4 C1 108.02(11) . .
O4 Si4 C1 110.34(12) . .
O2 Si4 C25 108.52(12) . .
O4 Si4 C25 108.49(12) . .
C1 Si4 C25 112.00(13) . .
Si3 O1 Si1 167.40(14) . .
Si2 O2 Si4 168.25(14) . .
Si1 O3 Si2 148.15(13) . .
Si3 O4 Si4 148.13(12) . .
C14 C13 C18 117.3(3) . .
C14 C13 Si1 122.1(2) . .
C18 C13 Si1 120.2(2) . .
C6 C1 C2 117.2(3) . .
C6 C1 Si4 119.4(2) . .
C2 C1 Si4 123.4(2) . .
C30 C25 C26 117.2(3) . .
C30 C25 Si4 120.9(2) . .
C26 C25 Si4 121.9(2) . .
C20 C19 C24 117.3(3) . .
C20 C19 Si2 120.6(2) . .
C24 C19 Si2 122.1(2) . .
C44 C43 C48 118.2(3) . .
C44 C43 Si2 119.5(2) . .
C48 C43 Si2 122.0(2) . .
C15 C14 C13 121.5(3) . .
C27 C26 C25 121.3(3) . .
C8 C7 C12 115.9(3) . .
C8 C7 Si3 121.5(2) . .
C12 C7 Si3 122.5(2) . .
C42 C37 C38 117.0(3) . .
C42 C37 Si1 124.0(2) . .
C38 C37 Si1 119.0(2) . .
C45 C44 C43 121.3(3) . .
C7 C12 C11 122.7(3) . .
C47 C48 C43 120.0(3) . .
C36 C31 C32 118.0(3) . .
C36 C31 Si3 121.6(2) . .
C32 C31 Si3 120.4(2) . .
C17 C18 C13 121.7(3) . .
C31 C36 C35 121.1(3) . .
C3 C2 C1 120.9(3) . .
C29 C30 C25 121.7(3) . .
C22 C23 C24 119.9(3) . .
C5 C6 C1 121.9(3) . .
C21 C20 C19 121.7(3) . .
C23 C24 C19 121.2(3) . .
C16 C15 C14 120.2(3) . .
C40 C39 C38 120.4(3) . .
C39 C38 C37 121.1(3) . .
C33 C34 C35 120.1(3) . .
C40 C41 C42 120.1(4) . .
C6 C5 C4 119.7(3) . .
C16 C17 C18 119.6(3) . .
C34 C33 C32 120.2(3) . .
C15 C16 C17 119.7(3) . .
C46 C47 C48 120.3(3) . .
C37 C42 C41 121.8(3) . .
C27 C28 C29 120.1(3) . .
C33 C32 C31 120.9(3) . .
C4 C3 C2 120.3(3) . .
C3 C4 C5 119.9(3) . .
C47 C46 C45 120.4(3) . .
C28 C29 C30 119.8(3) . .
C34 C35 C36 119.7(3) . .
C28 C27 C26 119.9(3) . .
C10 C11 C12 120.2(3) . .
C23 C22 C21 120.3(3) . .
C46 C45 C44 119.7(3) . .
C20 C21 C22 119.7(3) . .
C41 C40 C39 119.6(3) . .
C11 C10 C9 118.8(3) . .
C7 C8 C9 121.8(4) . .
C10 C9 C8 120.6(4) . .
C201 C200 C202 118.3(4) . 2_675
C201 C200 C203 121.1(5) . .
C202 C200 C203 120.6(5) 2_675 .
C201 C202 C200 121.1(4) . 2_675
C202 C201 C200 120.6(4) . .

loop_
_geom_bond_atom_site_label_1
_geom_bond_atom_site_label_2
_geom_bond_distance
_geom_bond_site_symmetry_2
C59 C58 1.390(5) .
C59 C76 1.441(5) .
C59 C60 1.449(4) .
C72 C71 1.390(5) .
C72 C56 1.445(4) .
C72 C73 1.452(4) .
C77 C78 1.383(5) .
C77 C61 1.448(5) .
C77 C76 1.455(5) .
C56 C55 1.373(5) .
C56 C57 1.461(5) .
C78 C95 1.446(5) .
C78 C79 1.447(5) .
C74 C73 1.388(4) .
C74 C92 1.444(5) .
C74 C75 1.452(4) .
C73 C58 1.439(4) .
C65 C64 1.386(4) .
C65 C84 1.451(5) .
C65 C66 1.457(5) .
C92 C91 1.384(5) .
C92 C93 1.458(5) .
C82 C81 1.385(4) .
C82 C98 1.447(4) .
C82 C83 1.452(4) .
C71 C70 1.450(5) .
C71 C91 1.450(4) .
C76 C75 1.387(4) .
C89 C103 1.383(5) .
C89 C70 1.454(5) .
C89 C90 1.458(5) .
C69 C70 1.394(5) .
C69 C55 1.440(5) .
C69 C88 1.468(5) .
C57 C50 1.383(4) .
C57 C58 1.452(4) .
C98 C97 1.377(5) .
C98 C99 1.463(5) .
C108 C102 1.384(5) .
C108 C107 1.449(5) .
C108 C104 1.457(5) .
C79 C80 1.383(4) .
C79 C97 1.439(5) .
C86 C85 1.379(5) .
C86 C101 1.444(5) .
C86 C87 1.460(5) .
C75 C94 1.450(5) .
C85 C67 1.447(5) .
C85 C84 1.457(4) .
C50 C51 1.439(5) .
C50 C49 1.443(5) .
C91 C90 1.449(5) .
C80 C62 1.450(5) .
C80 C81 1.454(5) .
C99 C107 1.365(5) .
C99 C100 1.454(5) .
C105 C93 1.377(5) .
C105 C104 1.446(5) .
C105 C106 1.456(5) .
C95 C94 1.389(5) .
C95 C96 1.441(5) .
C53 C66 1.380(5) .
C53 C52 1.444(5) .
C53 C49 1.463(5) .
C88 C87 1.376(5) .
C88 C68 1.452(5) .
C51 C60 1.390(5) .
C51 C52 1.447(5) .
C96 C106 1.384(5) .
C96 C97 1.453(5) .
C64 C63 1.444(5) .
C64 C81 1.449(4) .
C93 C94 1.453(5) .
C67 C68 1.393(5) .
C67 C66 1.450(5) .
C54 C49 1.376(5) .
C54 C68 1.432(5) .
C54 C55 1.457(5) .
C61 C62 1.381(5) .
C61 C60 1.451(5) .
C63 C52 1.386(5) .
C63 C62 1.452(4) .
C103 C87 1.439(5) .
C103 C102 1.449(5) .
C106 C107 1.444(5) .
C104 C90 1.383(5) .
C100 C101 1.381(5) .
C100 C83 1.437(4) .
C84 C83 1.384(4) .
C102 C101 1.449(5) .
Si1 O3 1.621(2) .
Si1 O1 1.6227(19) .
Si1 C13 1.856(3) .
Si1 C37 1.858(3) .
Si2 O2 1.6164(19) .
Si2 O3 1.627(2) .
Si2 C43 1.847(3) .
Si2 C19 1.851(3) .
Si3 O1 1.6133(19) .
Si3 O4 1.624(2) .
Si3 C7 1.855(3) .
Si3 C31 1.864(3) .
Si4 O2 1.6199(19) .
Si4 O4 1.628(2) .
Si4 C1 1.851(3) .
Si4 C25 1.865(3) .
C13 C14 1.392(4) .
C13 C18 1.400(4) .
C1 C6 1.395(4) .
C1 C2 1.397(4) .
C25 C30 1.391(4) .
C25 C26 1.401(4) .
C19 C20 1.394(4) .
C19 C24 1.406(4) .
C43 C44 1.393(4) .
C43 C48 1.403(4) .
C14 C15 1.385(4) .
C26 C27 1.389(4) .
C7 C8 1.376(5) .
C7 C12 1.378(4) .
C37 C42 1.386(4) .
C37 C38 1.407(4) .
C44 C45 1.383(5) .
C12 C11 1.379(4) .
C48 C47 1.396(4) .
C31 C36 1.385(4) .
C31 C32 1.400(4) .
C18 C17 1.387(4) .
C36 C35 1.398(4) .
C2 C3 1.390(4) .
C30 C29 1.384(4) .
C23 C22 1.373(4) .
C23 C24 1.391(4) .
C6 C5 1.382(4) .
C20 C21 1.383(4) .
C15 C16 1.385(5) .
C39 C40 1.375(5) .
C39 C38 1.382(5) .
C34 C33 1.375(4) .
C34 C35 1.380(4) .
C41 C40 1.375(5) .
C41 C42 1.386(5) .
C5 C4 1.382(4) .
C17 C16 1.386(5) .
C33 C32 1.386(4) .
C47 C46 1.373(5) .
C28 C27 1.374(5) .
C28 C29 1.383(5) .
C3 C4 1.374(4) .
C46 C45 1.380(5) .
C11 C10 1.358(5) .
C22 C21 1.388(5) .
C10 C9 1.366(5) .
C8 C9 1.386(5) .
C200 C201 1.393(6) .
C200 C202 1.393(6) 2_675
C200 C203 1.489(9) .
C202 C201 1.380(6) .
C202 C200 1.393(6) 2_675
